data_4302630
loop_
_publ_author_name
'Sungjun Hong'
'Aalo K. Gupta'
'William B. Tolman'

_publ_section_title
;
Intermediates in Reactions of Copper(I) Complexes with N-Oxides: From the
Formation of Stable Adducts to Oxo Transfer
;
_journal_name_full 'Inorganic Chemistry'
_journal_page_first 6323
_journal_page_last 6325
_journal_paper_doi 10.1021/ic900435p
_journal_volume 48
_journal_year 2009
_chemical_formula_moiety 'C33 H35 Cl2 Cu F3 N3 O4 S'
_chemical_formula_sum 'C33 H35 Cl2 Cu F3 N3 O4 S'
_chemical_formula_weight 761.14
_chemical_name_common 08031s
_chemical_name_systematic
; 
 ? 
;
_space_group_IT_number 2
_symmetry_cell_setting triclinic
_symmetry_space_group_name_Hall '-P 1'
_symmetry_space_group_name_H-M 'P -1'
_atom_sites_solution_hydrogens geom
_atom_sites_solution_primary direct
_atom_sites_solution_secondary difmap
_audit_creation_method SHELXL-97
_cell_angle_alpha 100.573(4)
_cell_angle_beta 106.928(4)
_cell_angle_gamma 108.802(4)
_cell_formula_units_Z 2
_cell_length_a 12.019(3)
_cell_length_b 13.674(4)
_cell_length_c 14.148(4)
_cell_measurement_reflns_used 3636
_cell_measurement_temperature 173(2)
_cell_measurement_theta_max 25.07
_cell_measurement_theta_min 2.92
_cell_volume 2004.6(10)
_computing_cell_refinement 'SAINT, Bruker'
_computing_data_collection 'SMART, Bruker'
_computing_data_reduction 'SAINT, Bruker'
_computing_molecular_graphics 'SHELXTL, Bruker'
_computing_publication_material 'Bruker SHELXTL'
_computing_structure_refinement 'SHELXL-97 (Sheldrick, 1997)'
_computing_structure_solution 'SHELXS-97 (Sheldrick, 1990)'
_diffrn_ambient_temperature 173(2)
_diffrn_measured_fraction_theta_full 0.989
_diffrn_measured_fraction_theta_max 0.989
_diffrn_measurement_device_type 'Siemens SMART Platform CCD'
_diffrn_measurement_method 'area detector, omega scans per phi'
_diffrn_radiation_monochromator graphite
_diffrn_radiation_source 'normal-focus sealed tube'
_diffrn_radiation_type MoK\a
_diffrn_radiation_wavelength 0.71073
_diffrn_reflns_av_R_equivalents 0.0204
_diffrn_reflns_av_sigmaI/netI 0.0243
_diffrn_reflns_limit_h_max 14
_diffrn_reflns_limit_h_min -14
_diffrn_reflns_limit_k_max 16
_diffrn_reflns_limit_k_min -16
_diffrn_reflns_limit_l_max 16
_diffrn_reflns_limit_l_min -16
_diffrn_reflns_number 17049
_diffrn_reflns_theta_full 25.10
_diffrn_reflns_theta_max 25.10
_diffrn_reflns_theta_min 1.58
_exptl_absorpt_coefficient_mu 0.779
_exptl_absorpt_correction_T_max 1.000000
_exptl_absorpt_correction_T_min 0.877423
_exptl_absorpt_correction_type multi-scan
_exptl_absorpt_process_details SADABS,R.Blessing,1995
_exptl_crystal_colour red
_exptl_crystal_density_diffrn 1.261
_exptl_crystal_density_meas 0
_exptl_crystal_density_method 'not measured'
_exptl_crystal_description plate
_exptl_crystal_F_000 784
_exptl_crystal_size_max 0.3
_exptl_crystal_size_mid 0.1
_exptl_crystal_size_min 0.07
_refine_diff_density_max 0.586
_refine_diff_density_min -0.381
_refine_diff_density_rms 0.044
_refine_ls_extinction_method none
_refine_ls_goodness_of_fit_ref 1.070
_refine_ls_hydrogen_treatment constr
_refine_ls_matrix_type full
_refine_ls_number_parameters 424
_refine_ls_number_reflns 7049
_refine_ls_number_restraints 0
_refine_ls_restrained_S_all 1.070
_refine_ls_R_factor_all 0.0392
_refine_ls_R_factor_gt 0.0335
_refine_ls_shift/su_max 0.001
_refine_ls_shift/su_mean 0.000
_refine_ls_structure_factor_coef Fsqd
_refine_ls_weighting_details 'calc w=1/[\s^2^(Fo^2^)+(0.0454P)^2^+0.6920P] where P=(Fo^2^+2Fc^2^)/3'
_refine_ls_weighting_scheme calc
_refine_ls_wR_factor_gt 0.0873
_refine_ls_wR_factor_ref 0.0901
_reflns_number_gt 6060
_reflns_number_total 7049
_reflns_threshold_expression >2sigma(I)
_cod_data_source_file ic900435p_si_001_2.cif
_cod_data_source_block 08031s
_cod_depositor_comments
;
The following automatic conversions were performed:
'_symmetry_cell_setting' value 'Triclinic' changed to 'triclinic'
according to '/home/saulius/struct/CIF-dictionaries/cif_core.dic'
dictionary named 'cif_core.dic' version 2.4.1 from 2010-06-29.

Automatic conversion script
Id: cif_fix_enum 1527 2010-12-29 10:47:43Z saulius 
;
_cod_original_cell_volume 2004.6(9)
_cod_database_code 4302630

loop_
_symmetry_equiv_pos_as_xyz
'x, y, z'
'-x, -y, -z'

loop_
_atom_site_label
_atom_site_type_symbol
_atom_site_fract_x
_atom_site_fract_y
_atom_site_fract_z
_atom_site_U_iso_or_equiv
_atom_site_adp_type
_atom_site_occupancy
_atom_site_symmetry_multiplicity
_atom_site_calc_flag
_atom_site_refinement_flags
_atom_site_disorder_assembly
_atom_site_disorder_group
Cu1 Cu 0.97784(2) 0.338320(19) 0.199605(19) 0.03624(9) Uani 1 1 d . . .
S1 S 1.28092(5) 0.25511(4) -0.25757(4) 0.03978(13) Uani 1 1 d . . .
Cl2 Cl 0.82073(7) 0.46481(6) 0.20374(5) 0.06599(19) Uani 1 1 d . . .
Cl1 Cl 0.93640(7) 0.33308(6) -0.10810(6) 0.0686(2) Uani 1 1 d . . .
N2 N 1.13452(14) 0.39154(12) 0.33784(12) 0.0287(3) Uani 1 1 d . . .
N3 N 0.86187(15) 0.40342(14) 0.03559(14) 0.0405(4) Uani 1 1 d . . .
N1 N 0.92201(14) 0.21793(12) 0.25521(12) 0.0308(3) Uani 1 1 d . . .
O1 O 0.97231(13) 0.41067(13) 0.09884(13) 0.0526(4) Uani 1 1 d . . .
C16 C 1.24750(17) 0.48658(15) 0.36441(14) 0.0303(4) Uani 1 1 d . . .
C21 C 1.34802(18) 0.47567(17) 0.33850(15) 0.0342(4) Uani 1 1 d . . .
C17 C 1.24804(18) 0.58818(16) 0.40546(15) 0.0335(4) Uani 1 1 d . . .
O3 O 1.16106(17) 0.19696(16) -0.34227(14) 0.0695(5) Uani 1 1 d . . .
C4 C 0.9725(2) 0.15286(16) 0.40094(16) 0.0370(4) Uani 1 1 d . . .
H4A H 1.0290 0.1622 0.4680 0.044 Uiso 1 1 calc R . .
C6 C 0.73244(18) 0.12375(15) 0.10089(17) 0.0377(5) Uani 1 1 d . . .
O2 O 1.36489(15) 0.20022(13) -0.24788(14) 0.0544(4) Uani 1 1 d . . .
C5 C 1.00182(17) 0.22873(15) 0.34995(15) 0.0300(4) Uani 1 1 d . . .
C15 C 1.2224(2) 0.34316(19) 0.49389(17) 0.0463(5) Uani 1 1 d . . .
H15A H 1.2954 0.4116 0.5125 0.070 Uiso 1 1 calc R . .
H15B H 1.2495 0.2828 0.4873 0.070 Uiso 1 1 calc R . .
H15C H 1.1869 0.3453 0.5481 0.070 Uiso 1 1 calc R . .
F3 F 1.16123(18) 0.29818(15) -0.13773(17) 0.0911(6) Uani 1 1 d . . .
F2 F 1.1916(2) 0.15319(13) -0.13890(16) 0.0929(6) Uani 1 1 d . . .
C3 C 0.8584(2) 0.06261(17) 0.35171(18) 0.0447(5) Uani 1 1 d . . .
H3A H 0.8363 0.0087 0.3846 0.054 Uiso 1 1 calc R . .
F1 F 1.3468(2) 0.30965(17) -0.05651(13) 0.0932(6) Uani 1 1 d . . .
C20 C 1.44992(19) 0.57008(19) 0.35477(16) 0.0406(5) Uani 1 1 d . . .
H20A H 1.5187 0.5651 0.3371 0.049 Uiso 1 1 calc R . .
C18 C 1.3541(2) 0.68010(17) 0.42212(17) 0.0418(5) Uani 1 1 d . . .
H18A H 1.3582 0.7500 0.4518 0.050 Uiso 1 1 calc R . .
C14 C 1.12374(17) 0.32759(15) 0.39313(15) 0.0310(4) Uani 1 1 d . . .
C11 C 0.6252(2) 0.14866(17) 0.08533(19) 0.0479(6) Uani 1 1 d . . .
C22 C 1.1383(2) 0.59751(17) 0.43326(16) 0.0387(5) Uani 1 1 d . . .
H22A H 1.0624 0.5281 0.3924 0.046 Uiso 1 1 calc R . .
C31 C 0.6717(2) 0.43224(19) 0.0078(2) 0.0512(6) Uani 1 1 d . . .
H31A H 0.6155 0.4520 0.0346 0.061 Uiso 1 1 calc R . .
C1 C 0.81110(18) 0.13015(15) 0.20750(16) 0.0349(4) Uani 1 1 d . . .
C28 C 0.8329(2) 0.37298(18) -0.06840(18) 0.0469(5) Uani 1 1 d . . .
C32 C 0.7804(2) 0.43153(17) 0.07333(17) 0.0428(5) Uani 1 1 d . . .
C25 C 1.3432(2) 0.36511(18) 0.28924(17) 0.0425(5) Uani 1 1 d . . .
H25A H 1.2880 0.3112 0.3129 0.051 Uiso 1 1 calc R . .
C19 C 1.45324(19) 0.67087(19) 0.39606(17) 0.0447(5) Uani 1 1 d . . .
H19A H 1.5241 0.7343 0.4067 0.054 Uiso 1 1 calc R . .
C30 C 0.6448(2) 0.4041(2) -0.0971(2) 0.0578(7) Uani 1 1 d . . .
H30A H 0.5702 0.4051 -0.1433 0.069 Uiso 1 1 calc R . .
C7 C 0.7696(2) 0.09592(18) 0.01866(18) 0.0451(5) Uani 1 1 d . . .
C10 C 0.5586(2) 0.14714(18) -0.0145(2) 0.0590(7) Uani 1 1 d . . .
H10A H 0.4860 0.1642 -0.0265 0.071 Uiso 1 1 calc R . .
C24 C 1.1042(3) 0.6892(2) 0.4057(2) 0.0574(6) Uani 1 1 d . . .
H24A H 1.0348 0.6924 0.4274 0.086 Uiso 1 1 calc R . .
H24B H 1.0775 0.6761 0.3306 0.086 Uiso 1 1 calc R . .
H24C H 1.1784 0.7581 0.4415 0.086 Uiso 1 1 calc R . .
C9 C 0.5955(2) 0.1216(2) -0.0953(2) 0.0614(7) Uani 1 1 d . . .
H9A H 0.5496 0.1222 -0.1622 0.074 Uiso 1 1 calc R . .
C29 C 0.7258(2) 0.3745(2) -0.13501(19) 0.0557(6) Uani 1 1 d . . .
H29A H 0.7074 0.3551 -0.2075 0.067 Uiso 1 1 calc R . .
C33 C 1.2419(3) 0.2532(2) -0.1425(2) 0.0574(6) Uani 1 1 d . . .
C8 C 0.6991(2) 0.0951(2) -0.07948(19) 0.0562(6) Uani 1 1 d . . .
H8A H 0.7231 0.0760 -0.1362 0.067 Uiso 1 1 calc R . .
C27 C 1.4734(3) 0.3601(2) 0.3237(2) 0.0644(7) Uani 1 1 d . . .
H27A H 1.5116 0.3836 0.3997 0.097 Uiso 1 1 calc R . .
H27B H 1.5281 0.4081 0.2971 0.097 Uiso 1 1 calc R . .
H27C H 1.4642 0.2855 0.2964 0.097 Uiso 1 1 calc R . .
C13 C 0.5832(2) 0.1782(2) 0.1727(2) 0.0676(8) Uani 1 1 d . . .
H13A H 0.5025 0.1856 0.1452 0.101 Uiso 1 1 calc R . .
H13B H 0.6475 0.2471 0.2234 0.101 Uiso 1 1 calc R . .
H13C H 0.5721 0.1212 0.2064 0.101 Uiso 1 1 calc R . .
C2 C 0.7777(2) 0.05149(16) 0.25548(18) 0.0422(5) Uani 1 1 d . . .
H2A H 0.6992 -0.0098 0.2217 0.051 Uiso 1 1 calc R . .
C12 C 0.8827(2) 0.0669(2) 0.0326(2) 0.0587(7) Uani 1 1 d . . .
H12A H 0.8888 0.0446 -0.0350 0.088 Uiso 1 1 calc R . .
H12B H 0.8730 0.0071 0.0628 0.088 Uiso 1 1 calc R . .
H12C H 0.9599 0.1302 0.0790 0.088 Uiso 1 1 calc R . .
C26 C 1.2816(3) 0.3325(2) 0.1718(2) 0.0731(8) Uani 1 1 d . . .
H26A H 1.1974 0.3348 0.1522 0.110 Uiso 1 1 calc R . .
H26B H 1.2731 0.2587 0.1416 0.110 Uiso 1 1 calc R . .
H26C H 1.3344 0.3829 0.1459 0.110 Uiso 1 1 calc R . .
C23 C 1.1660(3) 0.6092(2) 0.5483(2) 0.0610(7) Uani 1 1 d . . .
H23A H 1.1935 0.5525 0.5658 0.092 Uiso 1 1 calc R . .
H23B H 1.0889 0.6019 0.5622 0.092 Uiso 1 1 calc R . .
H23C H 1.2332 0.6806 0.5905 0.092 Uiso 1 1 calc R . .
O4 O 1.33912(15) 0.36914(13) -0.24272(14) 0.0557(4) Uani 1 1 d . . .

loop_
_atom_site_aniso_label
_atom_site_aniso_U_11
_atom_site_aniso_U_22
_atom_site_aniso_U_33
_atom_site_aniso_U_23
_atom_site_aniso_U_13
_atom_site_aniso_U_12
Cu1 0.03441(14) 0.03926(15) 0.03458(15) 0.01593(11) 0.00735(11) 0.01665(11)
S1 0.0353(3) 0.0435(3) 0.0442(3) 0.0224(2) 0.0173(2) 0.0134(2)
Cl2 0.0779(5) 0.0701(4) 0.0494(4) 0.0168(3) 0.0189(3) 0.0342(4)
Cl1 0.0736(5) 0.0683(4) 0.0852(5) 0.0349(4) 0.0491(4) 0.0311(4)
N2 0.0240(8) 0.0312(8) 0.0287(8) 0.0088(7) 0.0081(6) 0.0103(6)
N3 0.0274(9) 0.0414(10) 0.0482(11) 0.0239(8) 0.0053(8) 0.0106(7)
N1 0.0260(8) 0.0289(8) 0.0358(9) 0.0089(7) 0.0091(7) 0.0116(7)
O1 0.0285(8) 0.0660(10) 0.0633(11) 0.0422(9) 0.0072(7) 0.0155(7)
C16 0.0236(9) 0.0384(10) 0.0236(9) 0.0117(8) 0.0045(7) 0.0087(8)
C21 0.0269(10) 0.0475(11) 0.0274(10) 0.0155(9) 0.0078(8) 0.0139(9)
C17 0.0291(10) 0.0367(10) 0.0283(10) 0.0098(8) 0.0079(8) 0.0079(8)
O3 0.0524(10) 0.0799(13) 0.0561(11) 0.0308(10) 0.0035(9) 0.0115(9)
C4 0.0414(11) 0.0354(10) 0.0372(11) 0.0132(9) 0.0160(9) 0.0171(9)
C6 0.0274(10) 0.0252(9) 0.0445(12) 0.0059(9) 0.0020(9) 0.0037(8)
O2 0.0509(10) 0.0508(9) 0.0720(11) 0.0224(8) 0.0305(9) 0.0248(8)
C5 0.0289(9) 0.0303(9) 0.0335(10) 0.0097(8) 0.0123(8) 0.0146(8)
C15 0.0339(11) 0.0555(14) 0.0406(12) 0.0236(11) 0.0051(9) 0.0099(10)
F3 0.0993(13) 0.0825(11) 0.1475(18) 0.0507(12) 0.0945(14) 0.0534(11)
F2 0.1554(18) 0.0643(10) 0.1140(15) 0.0556(10) 0.1033(15) 0.0486(11)
C3 0.0520(13) 0.0345(11) 0.0491(13) 0.0179(10) 0.0229(11) 0.0130(10)
F1 0.1107(15) 0.1117(15) 0.0482(10) 0.0152(10) 0.0280(10) 0.0400(12)
C20 0.0265(10) 0.0598(14) 0.0351(11) 0.0215(10) 0.0104(9) 0.0139(10)
C18 0.0379(11) 0.0375(11) 0.0395(12) 0.0096(9) 0.0111(9) 0.0064(9)
C14 0.0269(9) 0.0363(10) 0.0314(10) 0.0108(8) 0.0109(8) 0.0143(8)
C11 0.0319(11) 0.0296(11) 0.0615(15) 0.0012(10) 0.0021(10) 0.0078(9)
C22 0.0369(11) 0.0359(11) 0.0389(11) 0.0060(9) 0.0157(9) 0.0109(9)
C31 0.0365(12) 0.0484(13) 0.0732(18) 0.0319(12) 0.0158(12) 0.0195(10)
C1 0.0294(10) 0.0302(10) 0.0408(11) 0.0063(8) 0.0106(9) 0.0115(8)
C28 0.0428(12) 0.0447(12) 0.0504(14) 0.0235(11) 0.0153(11) 0.0110(10)
C32 0.0383(12) 0.0387(11) 0.0475(13) 0.0182(10) 0.0098(10) 0.0135(9)
C25 0.0393(12) 0.0516(13) 0.0459(13) 0.0192(10) 0.0211(10) 0.0227(10)
C19 0.0289(11) 0.0488(13) 0.0417(12) 0.0165(10) 0.0084(9) 0.0006(9)
C30 0.0358(12) 0.0564(15) 0.0681(17) 0.0357(13) -0.0004(12) 0.0109(11)
C7 0.0392(12) 0.0432(12) 0.0429(13) 0.0146(10) 0.0078(10) 0.0103(10)
C10 0.0337(12) 0.0369(12) 0.0753(19) 0.0079(12) -0.0117(12) 0.0099(10)
C24 0.0631(16) 0.0583(15) 0.0678(17) 0.0222(13) 0.0348(14) 0.0343(13)
C9 0.0505(15) 0.0482(14) 0.0544(16) 0.0158(12) -0.0085(12) 0.0067(12)
C29 0.0514(15) 0.0571(15) 0.0445(14) 0.0251(12) 0.0050(11) 0.0108(12)
C33 0.0671(17) 0.0509(14) 0.0732(18) 0.0283(13) 0.0428(15) 0.0268(13)
C8 0.0486(14) 0.0598(15) 0.0432(14) 0.0179(12) 0.0066(11) 0.0091(12)
C27 0.0550(15) 0.0811(19) 0.0746(19) 0.0252(15) 0.0294(14) 0.0434(15)
C13 0.0421(14) 0.0617(16) 0.082(2) -0.0036(14) 0.0118(13) 0.0235(12)
C2 0.0367(11) 0.0310(10) 0.0499(13) 0.0085(9) 0.0161(10) 0.0048(9)
C12 0.0547(15) 0.0812(18) 0.0468(14) 0.0188(13) 0.0211(12) 0.0339(14)
C26 0.093(2) 0.0655(17) 0.0493(16) 0.0014(13) 0.0117(15) 0.0402(17)
C23 0.0642(16) 0.0814(19) 0.0516(15) 0.0228(14) 0.0340(13) 0.0340(15)
O4 0.0514(10) 0.0468(9) 0.0815(12) 0.0340(9) 0.0342(9) 0.0190(8)

loop_
_atom_type_symbol
_atom_type_description
_atom_type_scat_dispersion_real
_atom_type_scat_dispersion_imag
_atom_type_scat_source
C C 0.0033 0.0016 'International Tables Vol C Tables 4.2.6.8 and 6.1.1.4'
H H 0.0000 0.0000 'International Tables Vol C Tables 4.2.6.8 and 6.1.1.4'
N N 0.0061 0.0033 'International Tables Vol C Tables 4.2.6.8 and 6.1.1.4'
O O 0.0106 0.0060 'International Tables Vol C Tables 4.2.6.8 and 6.1.1.4'
F F 0.0171 0.0103 'International Tables Vol C Tables 4.2.6.8 and 6.1.1.4'
S S 0.1246 0.1234 'International Tables Vol C Tables 4.2.6.8 and 6.1.1.4'
Cl Cl 0.1484 0.1585 'International Tables Vol C Tables 4.2.6.8 and 6.1.1.4'
Cu Cu 0.3201 1.2651 'International Tables Vol C Tables 4.2.6.8 and 6.1.1.4'

loop_
_geom_angle_atom_site_label_1
_geom_angle_atom_site_label_2
_geom_angle_atom_site_label_3
_geom_angle
_geom_angle_site_symmetry_1
_geom_angle_site_symmetry_3
_geom_angle_publ_flag
O1 Cu1 N1 156.02(7) . . ?
O1 Cu1 N2 122.86(6) . . ?
N1 Cu1 N2 80.58(6) . . ?
O2 S1 O3 114.42(12) . . ?
O2 S1 O4 115.20(10) . . ?
O3 S1 O4 115.71(11) . . ?
O2 S1 C33 102.65(11) . . ?
O3 S1 C33 104.09(13) . . ?
O4 S1 C33 102.20(11) . . ?
C14 N2 C16 123.17(15) . . ?
C14 N2 Cu1 113.57(12) . . ?
C16 N2 Cu1 123.10(11) . . ?
O1 N3 C28 119.08(19) . . ?
O1 N3 C32 121.27(19) . . ?
C28 N3 C32 119.55(18) . . ?
C1 N1 C5 119.72(17) . . ?
C1 N1 Cu1 124.92(13) . . ?
C5 N1 Cu1 115.33(12) . . ?
N3 O1 Cu1 120.24(12) . . ?
C17 C16 C21 122.17(17) . . ?
C17 C16 N2 118.43(16) . . ?
C21 C16 N2 119.05(17) . . ?
C20 C21 C16 117.56(19) . . ?
C20 C21 C25 120.84(19) . . ?
C16 C21 C25 121.52(18) . . ?
C18 C17 C16 117.71(19) . . ?
C18 C17 C22 121.25(19) . . ?
C16 C17 C22 121.03(17) . . ?
C5 C4 C3 118.33(19) . . ?
C5 C4 H4A 120.8 . . ?
C3 C4 H4A 120.8 . . ?
C7 C6 C11 120.9(2) . . ?
C7 C6 C1 119.03(18) . . ?
C11 C6 C1 120.0(2) . . ?
N1 C5 C4 121.85(18) . . ?
N1 C5 C14 114.65(16) . . ?
C4 C5 C14 123.49(17) . . ?
C14 C15 H15A 109.5 . . ?
C14 C15 H15B 109.5 . . ?
H15A C15 H15B 109.5 . . ?
C14 C15 H15C 109.5 . . ?
H15A C15 H15C 109.5 . . ?
H15B C15 H15C 109.5 . . ?
C2 C3 C4 119.8(2) . . ?
C2 C3 H3A 120.1 . . ?
C4 C3 H3A 120.1 . . ?
C19 C20 C21 121.3(2) . . ?
C19 C20 H20A 119.3 . . ?
C21 C20 H20A 119.3 . . ?
C19 C18 C17 120.9(2) . . ?
C19 C18 H18A 119.6 . . ?
C17 C18 H18A 119.6 . . ?
N2 C14 C15 125.29(17) . . ?
N2 C14 C5 115.75(16) . . ?
C15 C14 C5 118.95(17) . . ?
C10 C11 C6 118.0(2) . . ?
C10 C11 C13 120.3(2) . . ?
C6 C11 C13 121.8(2) . . ?
C17 C22 C24 113.34(18) . . ?
C17 C22 C23 110.51(18) . . ?
C24 C22 C23 110.5(2) . . ?
C17 C22 H22A 107.4 . . ?
C24 C22 H22A 107.4 . . ?
C23 C22 H22A 107.4 . . ?
C32 C31 C30 119.2(2) . . ?
C32 C31 H31A 120.4 . . ?
C30 C31 H31A 120.4 . . ?
N1 C1 C2 120.53(19) . . ?
N1 C1 C6 115.36(17) . . ?
C2 C1 C6 124.08(18) . . ?
N3 C28 C29 120.5(2) . . ?
N3 C28 Cl1 116.00(17) . . ?
C29 C28 Cl1 123.5(2) . . ?
N3 C32 C31 120.8(2) . . ?
N3 C32 Cl2 116.85(16) . . ?
C31 C32 Cl2 122.3(2) . . ?
C26 C25 C21 110.56(19) . . ?
C26 C25 C27 111.5(2) . . ?
C21 C25 C27 112.5(2) . . ?
C26 C25 H25A 107.4 . . ?
C21 C25 H25A 107.4 . . ?
C27 C25 H25A 107.4 . . ?
C20 C19 C18 120.34(19) . . ?
C20 C19 H19A 119.8 . . ?
C18 C19 H19A 119.8 . . ?
C29 C30 C31 119.9(2) . . ?
C29 C30 H30A 120.0 . . ?
C31 C30 H30A 120.0 . . ?
C6 C7 C8 118.6(2) . . ?
C6 C7 C12 122.1(2) . . ?
C8 C7 C12 119.2(2) . . ?
C9 C10 C11 121.5(2) . . ?
C9 C10 H10A 119.3 . . ?
C11 C10 H10A 119.3 . . ?
C22 C24 H24A 109.5 . . ?
C22 C24 H24B 109.5 . . ?
H24A C24 H24B 109.5 . . ?
C22 C24 H24C 109.5 . . ?
H24A C24 H24C 109.5 . . ?
H24B C24 H24C 109.5 . . ?
C10 C9 C8 119.9(2) . . ?
C10 C9 H9A 120.0 . . ?
C8 C9 H9A 120.0 . . ?
C28 C29 C30 119.9(2) . . ?
C28 C29 H29A 120.1 . . ?
C30 C29 H29A 120.1 . . ?
F3 C33 F2 107.5(2) . . ?
F3 C33 F1 106.6(2) . . ?
F2 C33 F1 108.3(2) . . ?
F3 C33 S1 112.52(19) . . ?
F2 C33 S1 111.67(18) . . ?
F1 C33 S1 110.04(18) . . ?
C9 C8 C7 121.0(3) . . ?
C9 C8 H8A 119.5 . . ?
C7 C8 H8A 119.5 . . ?
C25 C27 H27A 109.5 . . ?
C25 C27 H27B 109.5 . . ?
H27A C27 H27B 109.5 . . ?
C25 C27 H27C 109.5 . . ?
H27A C27 H27C 109.5 . . ?
H27B C27 H27C 109.5 . . ?
C11 C13 H13A 109.5 . . ?
C11 C13 H13B 109.5 . . ?
H13A C13 H13B 109.5 . . ?
C11 C13 H13C 109.5 . . ?
H13A C13 H13C 109.5 . . ?
H13B C13 H13C 109.5 . . ?
C3 C2 C1 119.76(19) . . ?
C3 C2 H2A 120.1 . . ?
C1 C2 H2A 120.1 . . ?
C7 C12 H12A 109.5 . . ?
C7 C12 H12B 109.5 . . ?
H12A C12 H12B 109.5 . . ?
C7 C12 H12C 109.5 . . ?
H12A C12 H12C 109.5 . . ?
H12B C12 H12C 109.5 . . ?
C25 C26 H26A 109.5 . . ?
C25 C26 H26B 109.5 . . ?
H26A C26 H26B 109.5 . . ?
C25 C26 H26C 109.5 . . ?
H26A C26 H26C 109.5 . . ?
H26B C26 H26C 109.5 . . ?
C22 C23 H23A 109.5 . . ?
C22 C23 H23B 109.5 . . ?
H23A C23 H23B 109.5 . . ?
C22 C23 H23C 109.5 . . ?
H23A C23 H23C 109.5 . . ?
H23B C23 H23C 109.5 . . ?

loop_
_geom_bond_atom_site_label_1
_geom_bond_atom_site_label_2
_geom_bond_distance
_geom_bond_site_symmetry_2
_geom_bond_publ_flag
Cu1 O1 1.8763(15) . ?
Cu1 N1 1.9621(16) . ?
Cu1 N2 2.0857(15) . ?
S1 O2 1.4305(17) . ?
S1 O3 1.4318(18) . ?
S1 O4 1.4338(17) . ?
S1 C33 1.824(3) . ?
Cl2 C32 1.696(2) . ?
Cl1 C28 1.701(3) . ?
N2 C14 1.277(2) . ?
N2 C16 1.435(2) . ?
N3 O1 1.328(2) . ?
N3 C28 1.357(3) . ?
N3 C32 1.365(3) . ?
N1 C1 1.349(2) . ?
N1 C5 1.351(2) . ?
C16 C17 1.401(3) . ?
C16 C21 1.404(3) . ?
C21 C20 1.388(3) . ?
C21 C25 1.519(3) . ?
C17 C18 1.394(3) . ?
C17 C22 1.517(3) . ?
C4 C5 1.381(3) . ?
C4 C3 1.388(3) . ?
C4 H4A 0.9500 . ?
C6 C7 1.395(3) . ?
C6 C11 1.405(3) . ?
C6 C1 1.498(3) . ?
C5 C14 1.499(3) . ?
C15 C14 1.491(3) . ?
C15 H15A 0.9800 . ?
C15 H15B 0.9800 . ?
C15 H15C 0.9800 . ?
F3 C33 1.315(3) . ?
F2 C33 1.323(3) . ?
C3 C2 1.370(3) . ?
C3 H3A 0.9500 . ?
F1 C33 1.342(3) . ?
C20 C19 1.378(3) . ?
C20 H20A 0.9500 . ?
C18 C19 1.382(3) . ?
C18 H18A 0.9500 . ?
C11 C10 1.399(4) . ?
C11 C13 1.502(4) . ?
C22 C24 1.519(3) . ?
C22 C23 1.529(3) . ?
C22 H22A 1.0000 . ?
C31 C32 1.368(3) . ?
C31 C30 1.374(4) . ?
C31 H31A 0.9500 . ?
C1 C2 1.388(3) . ?
C28 C29 1.366(3) . ?
C25 C26 1.519(3) . ?
C25 C27 1.527(3) . ?
C25 H25A 1.0000 . ?
C19 H19A 0.9500 . ?
C30 C29 1.369(4) . ?
C30 H30A 0.9500 . ?
C7 C8 1.396(3) . ?
C7 C12 1.505(3) . ?
C10 C9 1.369(4) . ?
C10 H10A 0.9500 . ?
C24 H24A 0.9800 . ?
C24 H24B 0.9800 . ?
C24 H24C 0.9800 . ?
C9 C8 1.374(4) . ?
C9 H9A 0.9500 . ?
C29 H29A 0.9500 . ?
C8 H8A 0.9500 . ?
C27 H27A 0.9800 . ?
C27 H27B 0.9800 . ?
C27 H27C 0.9800 . ?
C13 H13A 0.9800 . ?
C13 H13B 0.9800 . ?
C13 H13C 0.9800 . ?
C2 H2A 0.9500 . ?
C12 H12A 0.9800 . ?
C12 H12B 0.9800 . ?
C12 H12C 0.9800 . ?
C26 H26A 0.9800 . ?
C26 H26B 0.9800 . ?
C26 H26C 0.9800 . ?
C23 H23A 0.9800 . ?
C23 H23B 0.9800 . ?
C23 H23C 0.9800 . ?

loop_
_geom_torsion_atom_site_label_1
_geom_torsion_atom_site_label_2
_geom_torsion_atom_site_label_3
_geom_torsion_atom_site_label_4
_geom_torsion
_geom_torsion_site_symmetry_1
_geom_torsion_site_symmetry_2
_geom_torsion_site_symmetry_3
_geom_torsion_site_symmetry_4
_geom_torsion_publ_flag
O1 Cu1 N2 C14 -175.46(13) . . . . ?
N1 Cu1 N2 C14 -0.96(13) . . . . ?
O1 Cu1 N2 C16 0.04(17) . . . . ?
N1 Cu1 N2 C16 174.54(15) . . . . ?
O1 Cu1 N1 C1 -10.7(3) . . . . ?
N2 Cu1 N1 C1 -179.32(16) . . . . ?
O1 Cu1 N1 C5 171.34(16) . . . . ?
N2 Cu1 N1 C5 2.76(13) . . . . ?
C28 N3 O1 Cu1 -127.57(17) . . . . ?
C32 N3 O1 Cu1 56.0(2) . . . . ?
N1 Cu1 O1 N3 40.4(3) . . . . ?
N2 Cu1 O1 N3 -153.07(14) . . . . ?
C14 N2 C16 C17 -104.1(2) . . . . ?
Cu1 N2 C16 C17 80.81(19) . . . . ?
C14 N2 C16 C21 82.5(2) . . . . ?
Cu1 N2 C16 C21 -92.57(18) . . . . ?
C17 C16 C21 C20 -0.1(3) . . . . ?
N2 C16 C21 C20 173.01(16) . . . . ?
C17 C16 C21 C25 -177.01(18) . . . . ?
N2 C16 C21 C25 -3.9(3) . . . . ?
C21 C16 C17 C18 -1.2(3) . . . . ?
N2 C16 C17 C18 -174.35(17) . . . . ?
C21 C16 C17 C22 -179.70(18) . . . . ?
N2 C16 C17 C22 7.1(3) . . . . ?
C1 N1 C5 C4 -1.0(3) . . . . ?
Cu1 N1 C5 C4 177.02(14) . . . . ?
C1 N1 C5 C14 177.98(16) . . . . ?
Cu1 N1 C5 C14 -4.0(2) . . . . ?
C3 C4 C5 N1 1.0(3) . . . . ?
C3 C4 C5 C14 -177.89(18) . . . . ?
C5 C4 C3 C2 -0.8(3) . . . . ?
C16 C21 C20 C19 0.8(3) . . . . ?
C25 C21 C20 C19 177.73(19) . . . . ?
C16 C17 C18 C19 1.8(3) . . . . ?
C22 C17 C18 C19 -179.65(19) . . . . ?
C16 N2 C14 C15 2.5(3) . . . . ?
Cu1 N2 C14 C15 177.98(17) . . . . ?
C16 N2 C14 C5 -176.35(16) . . . . ?
Cu1 N2 C14 C5 -0.9(2) . . . . ?
N1 C5 C14 N2 3.2(2) . . . . ?
C4 C5 C14 N2 -177.84(18) . . . . ?
N1 C5 C14 C15 -175.73(18) . . . . ?
C4 C5 C14 C15 3.2(3) . . . . ?
C7 C6 C11 C10 -1.4(3) . . . . ?
C1 C6 C11 C10 176.67(19) . . . . ?
C7 C6 C11 C13 179.7(2) . . . . ?
C1 C6 C11 C13 -2.2(3) . . . . ?
C18 C17 C22 C24 40.9(3) . . . . ?
C16 C17 C22 C24 -140.6(2) . . . . ?
C18 C17 C22 C23 -83.7(3) . . . . ?
C16 C17 C22 C23 94.7(2) . . . . ?
C5 N1 C1 C2 0.7(3) . . . . ?
Cu1 N1 C1 C2 -177.09(15) . . . . ?
C5 N1 C1 C6 -177.40(17) . . . . ?
Cu1 N1 C1 C6 4.8(2) . . . . ?
C7 C6 C1 N1 74.3(2) . . . . ?
C11 C6 C1 N1 -103.8(2) . . . . ?
C7 C6 C1 C2 -103.8(2) . . . . ?
C11 C6 C1 C2 78.1(3) . . . . ?
O1 N3 C28 C29 -173.85(19) . . . . ?
C32 N3 C28 C29 2.6(3) . . . . ?
O1 N3 C28 Cl1 6.6(2) . . . . ?
C32 N3 C28 Cl1 -176.87(15) . . . . ?
O1 N3 C32 C31 174.62(19) . . . . ?
C28 N3 C32 C31 -1.8(3) . . . . ?
O1 N3 C32 Cl2 -5.5(3) . . . . ?
C28 N3 C32 Cl2 178.13(16) . . . . ?
C30 C31 C32 N3 0.1(3) . . . . ?
C30 C31 C32 Cl2 -179.83(18) . . . . ?
C20 C21 C25 C26 -88.2(3) . . . . ?
C16 C21 C25 C26 88.6(3) . . . . ?
C20 C21 C25 C27 37.1(3) . . . . ?
C16 C21 C25 C27 -146.1(2) . . . . ?
C21 C20 C19 C18 -0.2(3) . . . . ?
C17 C18 C19 C20 -1.2(3) . . . . ?
C32 C31 C30 C29 0.8(3) . . . . ?
C11 C6 C7 C8 1.1(3) . . . . ?
C1 C6 C7 C8 -177.02(19) . . . . ?
C11 C6 C7 C12 -178.9(2) . . . . ?
C1 C6 C7 C12 3.0(3) . . . . ?
C6 C11 C10 C9 0.4(3) . . . . ?
C13 C11 C10 C9 179.3(2) . . . . ?
C11 C10 C9 C8 1.0(4) . . . . ?
N3 C28 C29 C30 -1.8(3) . . . . ?
Cl1 C28 C29 C30 177.68(19) . . . . ?
C31 C30 C29 C28 0.1(4) . . . . ?
O2 S1 C33 F3 -178.31(19) . . . . ?
O3 S1 C33 F3 -58.8(2) . . . . ?
O4 S1 C33 F3 62.0(2) . . . . ?
O2 S1 C33 F2 -57.3(2) . . . . ?
O3 S1 C33 F2 62.3(2) . . . . ?
O4 S1 C33 F2 -177.0(2) . . . . ?
O2 S1 C33 F1 63.0(2) . . . . ?
O3 S1 C33 F1 -177.48(18) . . . . ?
O4 S1 C33 F1 -56.7(2) . . . . ?
C10 C9 C8 C7 -1.3(4) . . . . ?
C6 C7 C8 C9 0.3(3) . . . . ?
C12 C7 C8 C9 -179.7(2) . . . . ?
C4 C3 C2 C1 0.5(3) . . . . ?
N1 C1 C2 C3 -0.5(3) . . . . ?
C6 C1 C2 C3 177.5(2) . . . . ?
